data_7719882
loop_
_publ_author_name
'Dallerba, Elena'
'Cameron, Lee'
'Armstrong, Blake I.'
'Ellison, Gaewyn'
'Turner, Eva'
'Innes, Evelyn'
'Strickling, Georgia L.'
'Pangiarella, Joel Ethan'
'O'Conghaile, Peter'
'Nesbit, Michael'
'Moggach, Stephen A.'
'Raiteri, Paolo'
'Stagni, Stefano'
'Pearson, Emma'
'Hackett, Mark'
'Massi, Massimiliano'

_publ_section_title
;
 Methylated regioisomers of Re(I) and Ir(III) tetrazole complexes:
 photophysical properties and optical imaging of brain tissue
;
_journal_name_full 'Dalton Transactions'
_journal_paper_doi 10.1039/D5DT01745A
_journal_year 2025
_chemical_formula_moiety 'C33 H25 Ir N7, F6 P'
_chemical_formula_sum 'C33 H25 F6 Ir N7 P'
_chemical_formula_weight 856.77
_space_group_crystal_system monoclinic
_space_group_IT_number 14
_space_group_name_Hall '-P 2ybc'
_space_group_name_H-M_alt 'P 1 21/c 1'
_atom_sites_solution_hydrogens geom
_atom_sites_solution_primary dual
_audit_block_doi 10.5517/ccdc.csd.cc2dlrd5
_audit_creation_date 2022-11-28
_audit_creation_method
;
Olex2 1.3
(compiled 2020.11.12 svn.r5f609507 for OlexSys, GUI svn.r6408)
;
_audit_update_record
;
2022-11-28 deposited with the CCDC.	2025-11-12 downloaded from the CCDC.
;
_cell_angle_alpha 90
_cell_angle_beta 109.5770(12)
_cell_angle_gamma 90
_cell_formula_units_Z 4
_cell_length_a 8.39052(9)
_cell_length_b 34.3744(4)
_cell_length_c 11.32559(12)
_cell_measurement_reflns_used 37341
_cell_measurement_temperature 99.9(3)
_cell_measurement_theta_max 74.9560
_cell_measurement_theta_min 2.5620
_cell_volume 3077.69(6)
_computing_cell_refinement 'CrysAlisPro 1.171.41.103a (Rigaku OD, 2021)'
_computing_data_collection 'CrysAlisPro 1.171.41.103a (Rigaku OD, 2021)'
_computing_data_reduction 'CrysAlisPro 1.171.41.103a (Rigaku OD, 2021)'
_computing_molecular_graphics 'Olex2 1.3 (Dolomanov et al., 2009)'
_computing_publication_material 'Olex2 1.3 (Dolomanov et al., 2009)'
_computing_structure_refinement 'SHELXL 2018/3 (Sheldrick, 2015)'
_computing_structure_solution 'SHELXT  (Sheldrick, 2015)'
_diffrn_ambient_environment N~2~
_diffrn_ambient_temperature 99.9(3)
_diffrn_detector 'Hybrid Pixel Array Detector'
_diffrn_detector_area_resol_mean 10.0000
_diffrn_detector_type HyPix
_diffrn_measured_fraction_theta_full 1.000
_diffrn_measured_fraction_theta_max 0.979
_diffrn_measurement_details
;
List of Runs (angles in degrees, time in seconds):

  # Type    Start    End  Width  t~exp~   \w     \q     \k     \f   Frames
#--------------------------------------------------------------------------
  1  \w     68.00 118.00   0.50    0.05    --   46.38 134.00 116.00  100
  2  \w     97.00 122.00   0.50    0.05    --  102.22 134.00 116.00   50
  3  \w     66.00 118.00   0.50    0.05    --   46.38 136.00 -64.00  104
  4  \w     74.00 119.00   0.50    0.05    --  102.22 125.00 -30.00   90
  5  \w     66.00 175.00   0.50    0.05    --  102.22 136.00 -64.00  218
  6  \w    126.00 173.00   0.50    0.05    --  102.22 125.00 -30.00   94
  7  \w     70.00 105.00   0.50    0.05    --  102.22 -94.00  60.00   70
  8  \w     30.00 118.00   0.50    0.05    --  102.22-134.00  49.00  176
  9  \w     18.00  99.00   0.50    0.05    --   46.38-134.00  49.00  162
 10  \w     63.00 108.00   0.50    0.05    --  102.22-110.00 -60.51   90
 11  \w     30.00 120.00   0.50    0.05    --  102.22-136.00-129.00  180
 12  \w     19.00 100.00   0.50    0.05    --   46.38-136.00-129.00  162
 13  \w     35.00 108.00   0.50    0.05    --  102.22-108.00  58.47  146
 14  \w     32.00  61.00   0.50    0.05    --  102.22 -77.00  60.00   58
 15  \w     66.00  99.00   0.50    0.05    --  102.22 -77.00  60.00   66
 16  \w     37.00  62.00   0.50    0.05    --  102.22 -61.00 120.00   50
 17  \w     31.00  64.00   0.50    0.05    --  102.22 -61.00  90.00   66
 18  \w     32.00  65.00   0.50    0.05    --  102.22 -77.00  30.00   66
 19  \w     55.00  81.00   0.50    0.05    --  102.22 -77.00   0.00   52
 20  \w    -28.00  26.00   0.50    0.05    --   46.38 -19.00  30.00  108
 21  \w     35.00  71.00   0.50    0.05    --  102.22 -61.00 -90.00   72
 22  \w     43.00  69.00   0.50    0.05    --  102.22 -61.00-150.00   52
 23  \w   -100.00 -19.00   0.50    0.05    --  -46.38 136.00 -64.00  162
 24  \w   -120.00 -29.00   0.50    0.05    -- -102.22 136.00 -64.00  182
 25  \w    -99.00 -18.00   0.50    0.05    --  -46.38 134.00 116.00  162
 26  \w   -118.00 -29.00   0.50    0.05    -- -102.22 134.00 116.00  178
 27  \w   -112.00 -29.00   0.50    0.05    -- -102.22 125.00 -90.00  166
 28  \w   -106.00 -56.00   0.50    0.05    -- -102.22 107.00 -82.02  100
 29  \w    -71.00 -29.00   0.50    0.05    -- -102.22  61.00  90.00   84
 30  \w    -57.00 -32.00   0.50    0.05    -- -102.22  61.00 150.00   50
 31  \w    -67.00 -32.00   0.50    0.05    -- -102.22  61.00 -60.00   70
 32  \w    -64.00 -31.00   0.50    0.05    -- -102.22  61.00 -90.00   66
 33  \w    -26.00  29.00   0.50    0.05    --  -46.38  19.00  90.00  110
 34  \w    -26.00  29.00   0.50    0.05    --  -46.38  19.00 -90.00  110
 35  \w   -118.00 -24.00   0.50    0.05    --  -46.38 -77.00 150.00  188
 36  \w   -174.00 -94.00   0.50    0.05    -- -102.22 -60.00  59.67  160
 37  \w   -175.00 -86.00   0.50    0.05    -- -102.22 -59.00 -99.43  178
 38  \w   -174.00 -97.00   0.50    0.05    -- -102.22 -52.00-136.91  154
 39  \w   -174.00 -89.00   0.50    0.05    -- -102.22 -51.00 -49.26  170
 40  \w   -173.00 -90.00   0.50    0.05    -- -102.22 -44.00 121.94  166
 41  \w   -175.00 -68.00   0.50    0.05    -- -102.22-134.00  49.00  214
 42  \w   -175.00 -66.00   0.50    0.05    -- -102.22-136.00-129.00  218
 43  \w   -118.00 -66.00   0.50    0.05    --  -46.38-136.00-129.00  104
 44  \w   -118.00 -68.00   0.50    0.05    --  -46.38-134.00  49.00  100
 45  \w   -118.00 -73.00   0.50    0.05    --  -46.38-125.00-120.00   90
 46  \w   -118.00 -73.00   0.50    0.05    --  -46.38-125.00-180.00   90
;
_diffrn_measurement_device 'four-circle diffractometer'
_diffrn_measurement_device_type 'XtaLAB Synergy, Single source at home/near, HyPix'
_diffrn_measurement_method '\w scans'
_diffrn_orient_matrix_type 'CrysAlisPro convention (1999,Acta A55,543-557)'
_diffrn_orient_matrix_UB_11 -0.1618748000
_diffrn_orient_matrix_UB_12 -0.0057309000
_diffrn_orient_matrix_UB_13 -0.1138782000
_diffrn_orient_matrix_UB_21 0.0199662000
_diffrn_orient_matrix_UB_22 -0.0444587000
_diffrn_orient_matrix_UB_23 0.0151598000
_diffrn_orient_matrix_UB_31 -0.1068197000
_diffrn_orient_matrix_UB_32 0.0004099000
_diffrn_orient_matrix_UB_33 0.0872406000
_diffrn_radiation_monochromator mirror
_diffrn_radiation_probe x-ray
_diffrn_radiation_type 'Cu K\a'
_diffrn_radiation_wavelength 1.54184
_diffrn_reflns_av_R_equivalents 0.0825
_diffrn_reflns_av_unetI/netI 0.0320
_diffrn_reflns_Laue_measured_fraction_full 1.000
_diffrn_reflns_Laue_measured_fraction_max 0.979
_diffrn_reflns_limit_h_max 10
_diffrn_reflns_limit_h_min -10
_diffrn_reflns_limit_k_max 42
_diffrn_reflns_limit_k_min -42
_diffrn_reflns_limit_l_max 14
_diffrn_reflns_limit_l_min -13
_diffrn_reflns_number 57719
_diffrn_reflns_point_group_measured_fraction_full 1.000
_diffrn_reflns_point_group_measured_fraction_max 0.979
_diffrn_reflns_theta_full 67.684
_diffrn_reflns_theta_max 75.453
_diffrn_reflns_theta_min 2.571
_diffrn_source 'micro-focus sealed X-ray tube'
_diffrn_source_type 'PhotonJet (Cu) X-ray Source'
_exptl_absorpt_coefficient_mu 9.548
_exptl_absorpt_correction_T_max 0.518
_exptl_absorpt_correction_T_min 0.095
_exptl_absorpt_correction_type gaussian
_exptl_absorpt_process_details
;
CrysAlisPro 1.171.41.103a (Rigaku Oxford Diffraction, 2021)
Numerical absorption correction based on gaussian integration over
a multifaceted crystal model
Empirical absorption correction using spherical harmonics,
implemented in SCALE3 ABSPACK scaling algorithm.
;
_exptl_crystal_colour 'clear orange'
_exptl_crystal_colour_lustre clear
_exptl_crystal_colour_primary orange
_exptl_crystal_density_diffrn 1.849
_exptl_crystal_description block
_exptl_crystal_F_000 1672
_exptl_crystal_recrystallization_method 'grown from the slow evaporation of acetone from an acetone and water solution'
_exptl_crystal_size_max 0.267
_exptl_crystal_size_mid 0.19
_exptl_crystal_size_min 0.184
_refine_diff_density_max 1.255
_refine_diff_density_min -1.213
_refine_diff_density_rms 0.116
_refine_ls_extinction_method none
_refine_ls_goodness_of_fit_ref 1.207
_refine_ls_hydrogen_treatment constr
_refine_ls_matrix_type full
_refine_ls_number_parameters 434
_refine_ls_number_reflns 6259
_refine_ls_number_restraints 0
_refine_ls_restrained_S_all 1.207
_refine_ls_R_factor_all 0.0389
_refine_ls_R_factor_gt 0.0384
_refine_ls_shift/su_max 0.001
_refine_ls_shift/su_mean 0.000
_refine_ls_structure_factor_coef Fsqd
_refine_ls_weighting_details 'w=1/[\s^2^(Fo^2^)+(0.0278P)^2^+10.7695P] where P=(Fo^2^+2Fc^2^)/3'
_refine_ls_weighting_scheme calc
_refine_ls_wR_factor_gt 0.0938
_refine_ls_wR_factor_ref 0.0941
_reflns_Friedel_coverage 0.000
_reflns_number_gt 6149
_reflns_number_total 6259
_reflns_threshold_expression 'I > 2\s(I)'
_cod_data_source_file d5dt01745a2.cif
_cod_data_source_block mxm548rm
_cod_original_cell_volume 3077.68(6)
_cod_original_sg_symbol_H-M 'P 21/c'
_cod_database_code 7719882
_shelx_shelxl_version_number 2018/3
_chemical_oxdiff_formula 'C33 H25 F6 Ir1 N7 P1'
_chemical_oxdiff_usercomment 'Lee for Max/Mark'
_shelx_space_group_comment
;
The symmetry employed for this shelxl refinement is uniquely defined
by the following loop, which should always be used as a source of
symmetry information in preference to the above space-group names.
They are only intended as comments.
;
_shelx_estimated_absorpt_t_max 0.273
_shelx_estimated_absorpt_t_min 0.185
_reflns_odcompleteness_completeness 99.95
_reflns_odcompleteness_iscentric 1
_reflns_odcompleteness_theta 66.49
_olex2_refinement_description
;
1. Fixed Uiso
 At 1.2 times of:
  All C(H) groups
 At 1.5 times of:
  All C(H,H,H) groups
2.a Aromatic/amide H refined with riding coordinates:
 C23(H23), C24(H24), C4(H4), C10(H10), C12(H12), C32(H32), C29(H29), C18(H18),
 C25(H25), C5(H5), C7(H7), C26(H26), C30(H30), C13(H13), C8(H8), C9(H9),
 C31(H31), C15(H15), C21(H21), C19(H19), C20(H20), C14(H14)
2.b Idealised Me refined as rotating group:
 C1(H1A,H1B,H1C)
;
_olex2_date_sample_data_collection 2021-03-19
_olex2_exptl_crystal_mounting_method 'mounted on a glass fibre with silicon oil'
_olex2_submission_special_instructions 'No special instructions were received'
_oxdiff_exptl_absorpt_empirical_details
;
Empirical correction (ABSPACK) includes:
- Absorption correction using spherical harmonics
- Frame scaling
;
_oxdiff_exptl_absorpt_empirical_full_max 1.896
_oxdiff_exptl_absorpt_empirical_full_min 0.697

loop_
_space_group_symop_operation_xyz
'x, y, z'
'-x, y+1/2, -z+1/2'
'-x, -y, -z'
'x, -y-1/2, z-1/2'

loop_
_atom_site_label
_atom_site_type_symbol
_atom_site_fract_x
_atom_site_fract_y
_atom_site_fract_z
_atom_site_U_iso_or_equiv
_atom_site_adp_type
_atom_site_occupancy
_atom_site_site_symmetry_order
_atom_site_calc_flag
_atom_site_refinement_flags_posn
_atom_site_refinement_flags_adp
_atom_site_refinement_flags_occupancy
_atom_site_disorder_assembly
_atom_site_disorder_group
Ir1 Ir 0.04888(2) 0.35503(2) 0.62328(2) 0.02871(8) Uani 1 1 d . . . . .
P1 P 0.70340(17) 0.44124(4) 0.92727(12) 0.0390(3) Uani 1 1 d . . . . .
F6 F 0.6869(4) 0.43921(10) 0.7823(3) 0.0495(8) Uani 1 1 d . . . . .
F3 F 0.8656(4) 0.41309(12) 0.9607(3) 0.0575(9) Uani 1 1 d . . . . .
F4 F 0.5831(5) 0.40442(11) 0.9079(4) 0.0564(9) Uani 1 1 d . . . . .
F1 F 0.5417(5) 0.46899(12) 0.8937(4) 0.0642(10) Uani 1 1 d . . . . .
F5 F 0.7193(5) 0.44323(13) 1.0713(3) 0.0613(10) Uani 1 1 d . . . . .
N6 N 0.1980(5) 0.37541(12) 0.5264(4) 0.0312(8) Uani 1 1 d . . . . .
F2 F 0.8252(6) 0.47789(12) 0.9456(4) 0.0687(11) Uani 1 1 d . . . . .
N5 N -0.0080(5) 0.41980(11) 0.6531(3) 0.0268(8) Uani 1 1 d . . . . .
N7 N -0.0996(5) 0.32725(12) 0.7116(4) 0.0339(9) Uani 1 1 d . . . . .
N4 N 0.2056(5) 0.36926(12) 0.8090(4) 0.0319(8) Uani 1 1 d . . . . .
N1 N 0.2670(5) 0.40445(13) 0.9741(4) 0.0378(9) Uani 1 1 d . . . . .
N2 N 0.3349(6) 0.36906(15) 1.0082(4) 0.0459(11) Uani 1 1 d . . . . .
C16 C -0.0678(7) 0.28871(15) 0.7310(5) 0.0387(11) Uani 1 1 d . . . . .
C33 C -0.1048(6) 0.34347(14) 0.4465(5) 0.0330(10) Uani 1 1 d . . . . .
C23 C 0.3555(6) 0.38924(14) 0.5804(5) 0.0335(10) Uani 1 1 d . . . . .
H23 H 0.396171 0.393294 0.668472 0.040 Uiso 1 1 calc R U . . .
N3 N 0.2968(5) 0.34738(14) 0.9080(4) 0.0415(10) Uani 1 1 d . . . . .
C28 C -0.0373(7) 0.35426(14) 0.3532(5) 0.0361(11) Uani 1 1 d . . . . .
C24 C 0.4594(7) 0.39767(16) 0.5132(5) 0.0405(12) Uani 1 1 d . . . . .
H24 H 0.569838 0.407673 0.553690 0.049 Uiso 1 1 calc R U . . .
C11 C -0.1065(5) 0.44665(14) 0.5690(4) 0.0279(9) Uani 1 1 d . . . . .
C6 C -0.1162(6) 0.48616(14) 0.6034(5) 0.0320(10) Uani 1 1 d . . . . .
C3 C 0.0863(6) 0.43368(14) 0.7664(4) 0.0301(9) Uani 1 1 d . . . . .
C4 C 0.0888(7) 0.47288(15) 0.8033(5) 0.0367(11) Uani 1 1 d . . . . .
H4 H 0.162448 0.481061 0.883016 0.044 Uiso 1 1 calc R U . . .
C22 C 0.1291(6) 0.29997(14) 0.6203(5) 0.0357(10) Uani 1 1 d . . . . .
C17 C 0.0546(7) 0.27261(15) 0.6787(5) 0.0383(11) Uani 1 1 d . . . . .
C10 C -0.2001(6) 0.43536(15) 0.4451(4) 0.0322(10) Uani 1 1 d . . . . .
H10 H -0.193720 0.409336 0.418845 0.039 Uiso 1 1 calc R U . . .
C12 C -0.2099(7) 0.34525(16) 0.7548(5) 0.0383(11) Uani 1 1 d . . . . .
H12 H -0.225819 0.372522 0.742977 0.046 Uiso 1 1 calc R U . . .
C2 C 0.1866(6) 0.40410(15) 0.8496(4) 0.0339(10) Uani 1 1 d . . . . .
C32 C -0.2657(7) 0.32750(16) 0.4094(5) 0.0408(12) Uani 1 1 d . . . . .
H32 H -0.313315 0.319295 0.470429 0.049 Uiso 1 1 calc R U . . .
C29 C -0.1316(7) 0.35069(17) 0.2255(5) 0.0432(13) Uani 1 1 d . . . . .
H29 H -0.086037 0.358914 0.163320 0.052 Uiso 1 1 calc R U . . .
C27 C 0.1335(6) 0.37022(15) 0.3989(4) 0.0336(10) Uani 1 1 d . . . . .
C18 C 0.0955(7) 0.23339(16) 0.6805(6) 0.0475(13) Uani 1 1 d . . . . .
H18 H 0.046162 0.215305 0.721459 0.057 Uiso 1 1 calc R U . . .
C25 C 0.4005(7) 0.39135(16) 0.3849(5) 0.0410(12) Uani 1 1 d . . . . .
H25 H 0.471740 0.396132 0.336578 0.049 Uiso 1 1 calc R U . . .
C5 C -0.0153(7) 0.49885(16) 0.7236(5) 0.0390(11) Uani 1 1 d . . . . .
H5 H -0.020028 0.525105 0.748417 0.047 Uiso 1 1 calc R U . . .
C7 C -0.2259(7) 0.51200(15) 0.5162(5) 0.0393(11) Uani 1 1 d . . . . .
H7 H -0.236073 0.538067 0.540552 0.047 Uiso 1 1 calc R U . . .
C26 C 0.2375(7) 0.37805(16) 0.3279(5) 0.0398(11) Uani 1 1 d . . . . .
H26 H 0.195729 0.374193 0.239744 0.048 Uiso 1 1 calc R U . . .
C30 C -0.2926(7) 0.33492(19) 0.1918(6) 0.0500(14) Uani 1 1 d . . . . .
H30 H -0.357873 0.332030 0.105763 0.060 Uiso 1 1 calc R U . . .
C13 C -0.3019(8) 0.32500(18) 0.8166(6) 0.0520(15) Uani 1 1 d . . . . .
H13 H -0.384461 0.337858 0.842930 0.062 Uiso 1 1 calc R U . . .
C8 C -0.3165(7) 0.50035(16) 0.3988(5) 0.0400(12) Uani 1 1 d . . . . .
H8 H -0.390405 0.517944 0.341420 0.048 Uiso 1 1 calc R U . . .
C9 C -0.2999(6) 0.46182(15) 0.3630(5) 0.0364(11) Uani 1 1 d . . . . .
H9 H -0.359562 0.453942 0.279408 0.044 Uiso 1 1 calc R U . . .
C31 C -0.3579(7) 0.32349(18) 0.2818(6) 0.0486(14) Uani 1 1 d . . . . .
H31 H -0.468283 0.312585 0.257107 0.058 Uiso 1 1 calc R U . . .
C15 C -0.1535(9) 0.26763(18) 0.7974(7) 0.0555(16) Uani 1 1 d . . . . .
H15 H -0.130521 0.240733 0.813681 0.067 Uiso 1 1 calc R U . . .
C21 C 0.2439(7) 0.28614(16) 0.5646(6) 0.0424(12) Uani 1 1 d . . . . .
H21 H 0.297813 0.303968 0.526147 0.051 Uiso 1 1 calc R U . . .
C19 C 0.2070(8) 0.22051(17) 0.6233(6) 0.0501(14) Uani 1 1 d . . . . .
H19 H 0.233698 0.193630 0.624243 0.060 Uiso 1 1 calc R U . . .
C1 C 0.2932(8) 0.43511(19) 1.0670(5) 0.0521(15) Uani 1 1 d . . . . .
H1A H 0.344512 0.424076 1.151062 0.078 Uiso 1 1 calc R U . . .
H1B H 0.184311 0.446998 1.060089 0.078 Uiso 1 1 calc R U . . .
H1C H 0.368613 0.454931 1.052578 0.078 Uiso 1 1 calc R U . . .
C20 C 0.2798(8) 0.24686(17) 0.5647(6) 0.0493(14) Uani 1 1 d . . . . .
H20 H 0.355273 0.237931 0.524100 0.059 Uiso 1 1 calc R U . . .
C14 C -0.2706(9) 0.28582(19) 0.8387(7) 0.0616(18) Uani 1 1 d . . . . .
H14 H -0.329854 0.271454 0.882490 0.074 Uiso 1 1 calc R U . . .

loop_
_atom_site_aniso_label
_atom_site_aniso_U_11
_atom_site_aniso_U_22
_atom_site_aniso_U_33
_atom_site_aniso_U_23
_atom_site_aniso_U_13
_atom_site_aniso_U_12
Ir1 0.02747(12) 0.02481(12) 0.03338(12) 0.00317(7) 0.00958(8) 0.00218(7)
P1 0.0394(7) 0.0454(8) 0.0340(6) -0.0066(5) 0.0148(5) -0.0070(6)
F6 0.060(2) 0.056(2) 0.0338(15) -0.0052(14) 0.0181(14) 0.0011(16)
F3 0.0414(18) 0.078(3) 0.0494(19) -0.0006(18) 0.0102(15) 0.0062(17)
F4 0.053(2) 0.054(2) 0.068(2) -0.0085(17) 0.0292(18) -0.0155(16)
F1 0.072(3) 0.070(3) 0.059(2) 0.0032(18) 0.0327(19) 0.023(2)
F5 0.066(2) 0.086(3) 0.0360(17) -0.0081(17) 0.0230(16) -0.009(2)
N6 0.0293(19) 0.030(2) 0.036(2) 0.0027(16) 0.0133(16) 0.0027(16)
F2 0.089(3) 0.064(2) 0.071(2) -0.029(2) 0.051(2) -0.033(2)
N5 0.0258(18) 0.0274(19) 0.0287(18) 0.0029(15) 0.0109(15) 0.0004(15)
N7 0.031(2) 0.030(2) 0.044(2) 0.0028(17) 0.0160(18) -0.0014(16)
N4 0.0268(19) 0.032(2) 0.032(2) 0.0069(16) 0.0040(16) -0.0006(16)
N1 0.033(2) 0.047(3) 0.031(2) 0.0082(18) 0.0073(17) -0.0051(18)
N2 0.039(2) 0.053(3) 0.040(2) 0.016(2) 0.0050(19) -0.004(2)
C16 0.039(3) 0.027(2) 0.053(3) 0.002(2) 0.019(2) -0.004(2)
C33 0.032(2) 0.027(2) 0.035(2) -0.0055(19) 0.0062(19) 0.0049(19)
C23 0.029(2) 0.034(3) 0.037(2) 0.006(2) 0.010(2) -0.0004(19)
N3 0.031(2) 0.044(3) 0.046(3) 0.018(2) 0.0077(19) 0.0020(19)
C28 0.041(3) 0.033(3) 0.033(2) -0.0008(19) 0.010(2) 0.008(2)
C24 0.037(3) 0.043(3) 0.041(3) 0.008(2) 0.013(2) 0.005(2)
C11 0.025(2) 0.032(2) 0.030(2) 0.0055(18) 0.0117(18) 0.0027(17)
C6 0.033(2) 0.030(2) 0.035(2) 0.0023(19) 0.014(2) 0.0020(19)
C3 0.030(2) 0.032(2) 0.029(2) 0.0010(18) 0.0102(18) -0.0019(18)
C4 0.039(3) 0.040(3) 0.031(2) -0.004(2) 0.010(2) -0.001(2)
C22 0.032(2) 0.029(2) 0.044(3) 0.003(2) 0.010(2) 0.0021(19)
C17 0.037(3) 0.029(2) 0.050(3) 0.006(2) 0.016(2) 0.002(2)
C10 0.033(2) 0.032(2) 0.030(2) 0.0025(19) 0.0086(19) 0.0015(19)
C12 0.039(3) 0.033(3) 0.048(3) 0.000(2) 0.020(2) -0.002(2)
C2 0.030(2) 0.043(3) 0.030(2) 0.006(2) 0.0118(19) -0.005(2)
C32 0.035(3) 0.036(3) 0.048(3) -0.008(2) 0.009(2) 0.005(2)
C29 0.041(3) 0.047(3) 0.037(3) -0.001(2) 0.007(2) 0.013(2)
C27 0.035(2) 0.033(2) 0.032(2) 0.0028(19) 0.009(2) 0.005(2)
C18 0.043(3) 0.033(3) 0.068(4) 0.005(3) 0.021(3) -0.001(2)
C25 0.041(3) 0.042(3) 0.046(3) 0.009(2) 0.022(2) 0.006(2)
C5 0.046(3) 0.035(3) 0.037(3) -0.002(2) 0.015(2) 0.002(2)
C7 0.045(3) 0.031(3) 0.046(3) 0.005(2) 0.021(2) 0.009(2)
C26 0.042(3) 0.044(3) 0.036(3) 0.004(2) 0.016(2) 0.008(2)
C30 0.043(3) 0.054(4) 0.043(3) -0.010(3) 0.001(2) 0.016(3)
C13 0.053(3) 0.046(3) 0.069(4) 0.001(3) 0.036(3) -0.002(3)
C8 0.035(3) 0.037(3) 0.048(3) 0.012(2) 0.014(2) 0.006(2)
C9 0.035(2) 0.039(3) 0.033(2) 0.005(2) 0.010(2) 0.000(2)
C31 0.033(3) 0.046(3) 0.058(4) -0.017(3) 0.003(2) 0.005(2)
C15 0.065(4) 0.040(3) 0.075(4) 0.006(3) 0.041(4) -0.004(3)
C21 0.040(3) 0.034(3) 0.056(3) 0.005(2) 0.020(2) 0.007(2)
C19 0.047(3) 0.029(3) 0.073(4) 0.003(3) 0.018(3) 0.008(2)
C1 0.061(4) 0.060(4) 0.029(3) 0.002(2) 0.007(2) -0.018(3)
C20 0.049(3) 0.041(3) 0.061(4) 0.004(3) 0.022(3) 0.012(3)
C14 0.072(4) 0.045(3) 0.087(5) 0.008(3) 0.051(4) -0.011(3)

loop_
_atom_type_symbol
_atom_type_description
_atom_type_scat_dispersion_real
_atom_type_scat_dispersion_imag
_atom_type_scat_source
C C 0.0181 0.0091 'International Tables Vol C Tables 4.2.6.8 and 6.1.1.4'
H H 0.0000 0.0000 'International Tables Vol C Tables 4.2.6.8 and 6.1.1.4'
F F 0.0727 0.0534 'International Tables Vol C Tables 4.2.6.8 and 6.1.1.4'
Ir Ir -4.7710 6.5667 'International Tables Vol C Tables 4.2.6.8 and 6.1.1.4'
N N 0.0311 0.0180 'International Tables Vol C Tables 4.2.6.8 and 6.1.1.4'
P P 0.2955 0.4335 'International Tables Vol C Tables 4.2.6.8 and 6.1.1.4'

loop_
_exptl_crystal_face_index_h
_exptl_crystal_face_index_k
_exptl_crystal_face_index_l
_exptl_crystal_face_perp_dist
4 -3 -6 0.1169
0 20 -3 0.0901
-2 20 0 0.0894
-4 1 6 0.1312
-4 -8 6 0.1277
0 -20 3 0.1010
2 -20 -1 0.0968
5 3 -4 0.1224
-1 -7 -6 0.0799
-3 -8 -3 0.0745
-5 -1 5 0.1338
-1 4 5 0.1277
2 6 2 0.1002

loop_
_geom_angle_atom_site_label_1
_geom_angle_atom_site_label_2
_geom_angle_atom_site_label_3
_geom_angle
_geom_angle_site_symmetry_1
_geom_angle_site_symmetry_3
_geom_angle_publ_flag
N6 Ir1 N5 86.67(14) . . ?
N6 Ir1 N7 172.45(16) . . ?
N6 Ir1 N4 99.48(16) . . ?
N7 Ir1 N5 100.68(14) . . ?
N7 Ir1 N4 84.34(16) . . ?
N4 Ir1 N5 74.07(14) . . ?
C33 Ir1 N6 80.69(19) . . ?
C33 Ir1 N5 103.75(16) . . ?
C33 Ir1 N7 95.75(19) . . ?
C33 Ir1 N4 177.79(17) . . ?
C22 Ir1 N6 92.59(19) . . ?
C22 Ir1 N5 171.42(17) . . ?
C22 Ir1 N7 80.40(19) . . ?
C22 Ir1 N4 97.65(18) . . ?
C22 Ir1 C33 84.5(2) . . ?
F6 P1 F3 89.46(19) . . ?
F4 P1 F6 89.5(2) . . ?
F4 P1 F3 90.1(2) . . ?
F4 P1 F1 89.6(2) . . ?
F4 P1 F5 90.4(2) . . ?
F4 P1 F2 179.3(2) . . ?
F1 P1 F6 90.4(2) . . ?
F1 P1 F3 179.7(3) . . ?
F5 P1 F6 179.9(3) . . ?
F5 P1 F3 90.6(2) . . ?
F5 P1 F1 89.5(2) . . ?
F2 P1 F6 89.9(2) . . ?
F2 P1 F3 89.4(2) . . ?
F2 P1 F1 90.9(3) . . ?
F2 P1 F5 90.2(2) . . ?
C23 N6 Ir1 124.2(3) . . ?
C23 N6 C27 120.4(4) . . ?
C27 N6 Ir1 115.0(3) . . ?
C11 N5 Ir1 130.0(3) . . ?
C3 N5 Ir1 113.2(3) . . ?
C3 N5 C11 116.3(4) . . ?
C16 N7 Ir1 114.3(3) . . ?
C12 N7 Ir1 124.4(3) . . ?
C12 N7 C16 121.2(4) . . ?
N3 N4 Ir1 132.9(3) . . ?
C2 N4 Ir1 116.6(3) . . ?
C2 N4 N3 108.6(4) . . ?
N2 N1 C1 120.1(4) . . ?
C2 N1 N2 108.0(5) . . ?
C2 N1 C1 131.9(5) . . ?
N3 N2 N1 108.1(4) . . ?
N7 C16 C17 115.7(4) . . ?
N7 C16 C15 118.9(5) . . ?
C15 C16 C17 125.4(5) . . ?
C28 C33 Ir1 114.1(4) . . ?
C32 C33 Ir1 127.7(4) . . ?
C32 C33 C28 118.3(5) . . ?
N6 C23 H23 118.8 . . ?
N6 C23 C24 122.4(5) . . ?
C24 C23 H23 118.8 . . ?
N2 N3 N4 108.0(4) . . ?
C33 C28 C27 115.4(4) . . ?
C29 C28 C33 121.4(5) . . ?
C29 C28 C27 123.2(5) . . ?
C23 C24 H24 120.6 . . ?
C23 C24 C25 118.7(5) . . ?
C25 C24 H24 120.6 . . ?
N5 C11 C6 121.6(4) . . ?
N5 C11 C10 120.4(4) . . ?
C10 C11 C6 118.1(4) . . ?
C5 C6 C11 119.3(4) . . ?
C5 C6 C7 121.3(5) . . ?
C7 C6 C11 119.4(5) . . ?
N5 C3 C4 124.5(4) . . ?
N5 C3 C2 113.5(4) . . ?
C4 C3 C2 122.1(4) . . ?
C3 C4 H4 120.4 . . ?
C5 C4 C3 119.3(5) . . ?
C5 C4 H4 120.4 . . ?
C17 C22 Ir1 114.6(4) . . ?
C21 C22 Ir1 127.7(4) . . ?
C21 C22 C17 117.7(5) . . ?
C22 C17 C16 114.9(4) . . ?
C18 C17 C16 124.6(5) . . ?
C18 C17 C22 120.5(5) . . ?
C11 C10 H10 119.9 . . ?
C9 C10 C11 120.2(5) . . ?
C9 C10 H10 119.9 . . ?
N7 C12 H12 119.3 . . ?
N7 C12 C13 121.5(5) . . ?
C13 C12 H12 119.3 . . ?
N4 C2 N1 107.4(4) . . ?
N4 C2 C3 121.7(4) . . ?
N1 C2 C3 130.9(5) . . ?
C33 C32 H32 120.1 . . ?
C33 C32 C31 119.9(5) . . ?
C31 C32 H32 120.1 . . ?
C28 C29 H29 120.7 . . ?
C30 C29 C28 118.7(6) . . ?
C30 C29 H29 120.7 . . ?
N6 C27 C28 114.6(4) . . ?
N6 C27 C26 118.6(5) . . ?
C26 C27 C28 126.7(5) . . ?
C17 C18 H18 119.7 . . ?
C19 C18 C17 120.6(5) . . ?
C19 C18 H18 119.7 . . ?
C24 C25 H25 120.3 . . ?
C26 C25 C24 119.4(5) . . ?
C26 C25 H25 120.3 . . ?
C6 C5 H5 120.6 . . ?
C4 C5 C6 118.8(5) . . ?
C4 C5 H5 120.6 . . ?
C6 C7 H7 119.3 . . ?
C8 C7 C6 121.4(5) . . ?
C8 C7 H7 119.3 . . ?
C27 C26 H26 119.8 . . ?
C25 C26 C27 120.5(5) . . ?
C25 C26 H26 119.8 . . ?
C29 C30 H30 119.8 . . ?
C31 C30 C29 120.4(5) . . ?
C31 C30 H30 119.8 . . ?
C12 C13 H13 120.8 . . ?
C14 C13 C12 118.4(6) . . ?
C14 C13 H13 120.8 . . ?
C7 C8 H8 120.5 . . ?
C7 C8 C9 119.0(5) . . ?
C9 C8 H8 120.5 . . ?
C10 C9 C8 121.8(5) . . ?
C10 C9 H9 119.1 . . ?
C8 C9 H9 119.1 . . ?
C32 C31 H31 119.3 . . ?
C30 C31 C32 121.4(6) . . ?
C30 C31 H31 119.3 . . ?
C16 C15 H15 120.0 . . ?
C14 C15 C16 120.1(6) . . ?
C14 C15 H15 120.0 . . ?
C22 C21 H21 119.5 . . ?
C20 C21 C22 120.9(5) . . ?
C20 C21 H21 119.5 . . ?
C18 C19 H19 120.2 . . ?
C18 C19 C20 119.7(5) . . ?
C20 C19 H19 120.2 . . ?
N1 C1 H1A 109.5 . . ?
N1 C1 H1B 109.5 . . ?
N1 C1 H1C 109.5 . . ?
H1A C1 H1B 109.5 . . ?
H1A C1 H1C 109.5 . . ?
H1B C1 H1C 109.5 . . ?
C21 C20 H20 119.7 . . ?
C19 C20 C21 120.6(5) . . ?
C19 C20 H20 119.7 . . ?
C13 C14 H14 120.1 . . ?
C15 C14 C13 119.9(6) . . ?
C15 C14 H14 120.1 . . ?

loop_
_geom_bond_atom_site_label_1
_geom_bond_atom_site_label_2
_geom_bond_distance
_geom_bond_site_symmetry_2
_geom_bond_publ_flag
Ir1 N6 2.045(4) . ?
Ir1 N5 2.325(4) . ?
Ir1 N7 2.074(4) . ?
Ir1 N4 2.131(4) . ?
Ir1 C33 2.025(5) . ?
Ir1 C22 2.013(5) . ?
P1 F6 1.602(3) . ?
P1 F3 1.609(4) . ?
P1 F4 1.588(4) . ?
P1 F1 1.596(4) . ?
P1 F5 1.593(3) . ?
P1 F2 1.592(4) . ?
N6 C23 1.344(6) . ?
N6 C27 1.373(6) . ?
N5 C11 1.384(6) . ?
N5 C3 1.349(6) . ?
N7 C16 1.354(6) . ?
N7 C12 1.334(7) . ?
N4 N3 1.354(6) . ?
N4 C2 1.312(7) . ?
N1 N2 1.344(7) . ?
N1 C2 1.344(6) . ?
N1 C1 1.453(8) . ?
N2 N3 1.305(7) . ?
C16 C17 1.456(7) . ?
C16 C15 1.403(8) . ?
C33 C28 1.406(7) . ?
C33 C32 1.386(7) . ?
C23 H23 0.9500 . ?
C23 C24 1.366(7) . ?
C28 C29 1.402(7) . ?
C28 C27 1.458(7) . ?
C24 H24 0.9500 . ?
C24 C25 1.387(8) . ?
C11 C6 1.423(7) . ?
C11 C10 1.413(7) . ?
C6 C5 1.410(7) . ?
C6 C7 1.415(7) . ?
C3 C4 1.408(7) . ?
C3 C2 1.449(7) . ?
C4 H4 0.9500 . ?
C4 C5 1.359(8) . ?
C22 C17 1.410(7) . ?
C22 C21 1.400(7) . ?
C17 C18 1.390(7) . ?
C10 H10 0.9500 . ?
C10 C9 1.368(7) . ?
C12 H12 0.9500 . ?
C12 C13 1.390(8) . ?
C32 H32 0.9500 . ?
C32 C31 1.399(8) . ?
C29 H29 0.9500 . ?
C29 C30 1.385(9) . ?
C27 C26 1.397(7) . ?
C18 H18 0.9500 . ?
C18 C19 1.376(9) . ?
C25 H25 0.9500 . ?
C25 C26 1.380(8) . ?
C5 H5 0.9500 . ?
C7 H7 0.9500 . ?
C7 C8 1.352(8) . ?
C26 H26 0.9500 . ?
C30 H30 0.9500 . ?
C30 C31 1.366(9) . ?
C13 H13 0.9500 . ?
C13 C14 1.379(9) . ?
C8 H8 0.9500 . ?
C8 C9 1.406(8) . ?
C9 H9 0.9500 . ?
C31 H31 0.9500 . ?
C15 H15 0.9500 . ?
C15 C14 1.372(9) . ?
C21 H21 0.9500 . ?
C21 C20 1.383(8) . ?
C19 H19 0.9500 . ?
C19 C20 1.380(9) . ?
C1 H1A 0.9800 . ?
C1 H1B 0.9800 . ?
C1 H1C 0.9800 . ?
C20 H20 0.9500 . ?
C14 H14 0.9500 . ?

loop_
_geom_torsion_atom_site_label_1
_geom_torsion_atom_site_label_2
_geom_torsion_atom_site_label_3
_geom_torsion_atom_site_label_4
_geom_torsion
_geom_torsion_site_symmetry_1
_geom_torsion_site_symmetry_2
_geom_torsion_site_symmetry_3
_geom_torsion_site_symmetry_4
_geom_torsion_publ_flag
Ir1 N6 C23 C24 171.0(4) . . . . ?
Ir1 N6 C27 C28 5.3(5) . . . . ?
Ir1 N6 C27 C26 -170.7(4) . . . . ?
Ir1 N5 C11 C6 -175.4(3) . . . . ?
Ir1 N5 C11 C10 4.1(6) . . . . ?
Ir1 N5 C3 C4 173.4(4) . . . . ?
Ir1 N5 C3 C2 -7.0(5) . . . . ?
Ir1 N7 C16 C17 -4.5(6) . . . . ?
Ir1 N7 C16 C15 175.9(5) . . . . ?
Ir1 N7 C12 C13 -178.0(5) . . . . ?
Ir1 N4 N3 N2 -164.0(4) . . . . ?
Ir1 N4 C2 N1 166.9(3) . . . . ?
Ir1 N4 C2 C3 -10.3(6) . . . . ?
Ir1 C33 C28 C29 -175.7(4) . . . . ?
Ir1 C33 C28 C27 2.6(6) . . . . ?
Ir1 C33 C32 C31 176.5(4) . . . . ?
Ir1 C22 C17 C16 0.1(6) . . . . ?
Ir1 C22 C17 C18 178.3(5) . . . . ?
Ir1 C22 C21 C20 -176.5(5) . . . . ?
N6 C23 C24 C25 -0.7(8) . . . . ?
N6 C27 C26 C25 -1.1(8) . . . . ?
N5 C11 C6 C5 3.9(7) . . . . ?
N5 C11 C6 C7 -176.6(4) . . . . ?
N5 C11 C10 C9 178.8(4) . . . . ?
N5 C3 C4 C5 3.3(8) . . . . ?
N5 C3 C2 N4 11.8(6) . . . . ?
N5 C3 C2 N1 -164.6(5) . . . . ?
N7 C16 C17 C22 3.0(7) . . . . ?
N7 C16 C17 C18 -175.2(6) . . . . ?
N7 C16 C15 C14 1.7(10) . . . . ?
N7 C12 C13 C14 3.4(10) . . . . ?
N1 N2 N3 N4 0.7(5) . . . . ?
N2 N1 C2 N4 -0.1(5) . . . . ?
N2 N1 C2 C3 176.7(5) . . . . ?
C16 N7 C12 C13 -2.8(8) . . . . ?
C16 C17 C18 C19 176.9(6) . . . . ?
C16 C15 C14 C13 -1.0(12) . . . . ?
C33 C28 C29 C30 -2.2(8) . . . . ?
C33 C28 C27 N6 -5.2(6) . . . . ?
C33 C28 C27 C26 170.5(5) . . . . ?
C33 C32 C31 C30 0.2(8) . . . . ?
C23 N6 C27 C28 178.7(4) . . . . ?
C23 N6 C27 C26 2.7(7) . . . . ?
C23 C24 C25 C26 2.2(8) . . . . ?
N3 N4 C2 N1 0.6(5) . . . . ?
N3 N4 C2 C3 -176.6(4) . . . . ?
C28 C33 C32 C31 -1.7(7) . . . . ?
C28 C29 C30 C31 0.6(8) . . . . ?
C28 C27 C26 C25 -176.7(5) . . . . ?
C24 C25 C26 C27 -1.3(8) . . . . ?
C11 N5 C3 C4 0.5(7) . . . . ?
C11 N5 C3 C2 -179.8(4) . . . . ?
C11 C6 C5 C4 0.1(7) . . . . ?
C11 C6 C7 C8 -2.8(8) . . . . ?
C11 C10 C9 C8 -1.7(8) . . . . ?
C6 C11 C10 C9 -1.6(7) . . . . ?
C6 C7 C8 C9 -0.5(8) . . . . ?
C3 N5 C11 C6 -4.1(6) . . . . ?
C3 N5 C11 C10 175.5(4) . . . . ?
C3 C4 C5 C6 -3.4(8) . . . . ?
C4 C3 C2 N4 -168.6(5) . . . . ?
C4 C3 C2 N1 15.0(8) . . . . ?
C22 C17 C18 C19 -1.2(9) . . . . ?
C22 C21 C20 C19 -2.0(9) . . . . ?
C17 C16 C15 C14 -177.9(6) . . . . ?
C17 C22 C21 C20 1.3(8) . . . . ?
C17 C18 C19 C20 0.5(10) . . . . ?
C10 C11 C6 C5 -175.7(4) . . . . ?
C10 C11 C6 C7 3.8(7) . . . . ?
C12 N7 C16 C17 179.8(5) . . . . ?
C12 N7 C16 C15 0.2(8) . . . . ?
C12 C13 C14 C15 -1.5(11) . . . . ?
C2 N4 N3 N2 -0.8(5) . . . . ?
C2 N1 N2 N3 -0.4(5) . . . . ?
C2 C3 C4 C5 -176.3(5) . . . . ?
C32 C33 C28 C29 2.7(7) . . . . ?
C32 C33 C28 C27 -179.0(4) . . . . ?
C29 C28 C27 N6 173.1(5) . . . . ?
C29 C28 C27 C26 -11.2(8) . . . . ?
C29 C30 C31 C32 0.4(9) . . . . ?
C27 N6 C23 C24 -1.8(7) . . . . ?
C27 C28 C29 C30 179.6(5) . . . . ?
C18 C19 C20 C21 1.0(10) . . . . ?
C5 C6 C7 C8 176.7(5) . . . . ?
C7 C6 C5 C4 -179.5(5) . . . . ?
C7 C8 C9 C10 2.8(8) . . . . ?
C15 C16 C17 C22 -177.5(6) . . . . ?
C15 C16 C17 C18 4.4(10) . . . . ?
C21 C22 C17 C16 -178.0(5) . . . . ?
C21 C22 C17 C18 0.2(8) . . . . ?
C1 N1 N2 N3 -178.3(5) . . . . ?
C1 N1 C2 N4 177.5(5) . . . . ?
C1 N1 C2 C3 -5.7(9) . . . . ?

loop_
_exptl_oxdiff_crystal_face_indexfrac_h
_exptl_oxdiff_crystal_face_indexfrac_k
_exptl_oxdiff_crystal_face_indexfrac_l
_exptl_oxdiff_crystal_face_x
_exptl_oxdiff_crystal_face_y
_exptl_oxdiff_crystal_face_z
4.4477 -3.0559 -5.8910 -0.0316 0.1354 -0.9903
0.3357 19.6765 -3.4044 0.2206 -0.9197 -0.3248
-1.9911 20.4541 -0.2005 0.2279 -0.9522 0.2036
-4.3858 1.2524 6.0708 0.0114 -0.0512 0.9986
-3.5816 -7.7460 6.2614 -0.0889 0.3678 0.9257
0.1713 -20.3331 2.7788 -0.2276 0.9495 0.2158
2.4806 -19.7756 -0.5986 -0.2200 0.9197 -0.3253
5.2564 3.3503 -3.8568 -0.4309 -0.1025 -0.8966
-0.8901 -7.1878 -6.0566 0.8750 0.2100 -0.4362
-3.4811 -7.8563 -3.1592 0.9683 0.2319 0.0930
-4.8832 -1.4772 5.2404 0.2022 0.0476 0.9782
-1.3215 3.9741 5.2047 -0.4016 -0.1242 0.5969
1.7878 5.6405 2.1385 -0.5653 -0.1827 -0.0021
